data_8106465
loop_
_publ_author_name
'Ha, Kwang'

_publ_section_title
;
 Crystal structure of
 trans-dibromido(1,4,8,11-tetraazacyclotetradecane)nickel(II),
 C10H24Br2N4Ni
;
_journal_issue 1
_journal_name_full 'Zeitschrift f\"ur Kristallographie - New Crystal Structures'
_journal_page_first 153
_journal_page_last 154
_journal_paper_doi 10.1515/ncrs-2016-0205
_journal_volume 232
_journal_year 2017
_chemical_formula_moiety 'C10 H24 Br2 N4 Ni'
_chemical_formula_sum 'C10 H24 Br2 N4 Ni'
_chemical_formula_weight 418.86
_chemical_name_systematic
;
trans-Dibromido(1,4,8,11-tetraazacyclotetradecane)nickel(II)
;
_space_group_crystal_system monoclinic
_space_group_IT_number 14
_space_group_name_Hall '-P 2ybc'
_space_group_name_H-M_alt 'P 1 21/c 1'
_atom_sites_solution_hydrogens geom
_atom_sites_solution_primary direct
_atom_sites_solution_secondary difmap
_cell_angle_alpha 90
_cell_angle_beta 109.1167(18)
_cell_angle_gamma 90
_cell_formula_units_Z 2
_cell_length_a 6.9551(4)
_cell_length_b 12.6275(7)
_cell_length_c 8.7343(4)
_cell_measurement_reflns_used 7563
_cell_measurement_temperature 223(2)
_cell_measurement_theta_max 28.09
_cell_measurement_theta_min 2.95
_cell_volume 724.79(7)
_computing_cell_refinement 'Bruker SAINT'
_computing_data_collection 'Bruker APEX2'
_computing_data_reduction 'Bruker SAINT'
_computing_molecular_graphics 'ORTEP-III (Farrugia, 1997)'
_computing_publication_material 'SHELXL-2014/7 (Sheldrick, 2014)'
_computing_structure_refinement 'SHELXL-2014/7 (Sheldrick, 2014)'
_computing_structure_solution 'SHELXS-97 (Sheldrick, 1997)'
_diffrn_ambient_temperature 223(2)
_diffrn_measured_fraction_theta_full 1.000
_diffrn_measured_fraction_theta_max 1.000
_diffrn_measurement_device_type 'PHOTON 100 CMOS'
_diffrn_measurement_method '\f and \w scans'
_diffrn_radiation_type MoK\a
_diffrn_radiation_wavelength 0.71073
_diffrn_reflns_av_R_equivalents 0.0628
_diffrn_reflns_av_unetI/netI 0.0257
_diffrn_reflns_Laue_measured_fraction_full 1.000
_diffrn_reflns_Laue_measured_fraction_max 1.000
_diffrn_reflns_limit_h_max 9
_diffrn_reflns_limit_h_min -9
_diffrn_reflns_limit_k_max 16
_diffrn_reflns_limit_k_min -16
_diffrn_reflns_limit_l_max 11
_diffrn_reflns_limit_l_min -11
_diffrn_reflns_number 23002
_diffrn_reflns_point_group_measured_fraction_full 1.000
_diffrn_reflns_point_group_measured_fraction_max 1.000
_diffrn_reflns_theta_full 25.242
_diffrn_reflns_theta_max 28.329
_diffrn_reflns_theta_min 2.949
_diffrn_source 'sealed tube'
_exptl_absorpt_coefficient_mu 6.837
_exptl_absorpt_correction_T_max 0.7457
_exptl_absorpt_correction_T_min 0.5525
_exptl_absorpt_correction_type multi-scan
_exptl_absorpt_process_details SADABS
_exptl_crystal_colour violet
_exptl_crystal_density_diffrn 1.919
_exptl_crystal_description stick
_exptl_crystal_F_000 420
_exptl_crystal_size_max 0.17
_exptl_crystal_size_mid 0.12
_exptl_crystal_size_min 0.05
_refine_diff_density_max 0.520
_refine_diff_density_min -0.410
_refine_diff_density_rms 0.093
_refine_ls_extinction_coef .
_refine_ls_extinction_method none
_refine_ls_goodness_of_fit_ref 1.100
_refine_ls_hydrogen_treatment constr
_refine_ls_matrix_type full
_refine_ls_number_parameters 79
_refine_ls_number_reflns 1810
_refine_ls_number_restraints 0
_refine_ls_restrained_S_all 1.100
_refine_ls_R_factor_all 0.0318
_refine_ls_R_factor_gt 0.0226
_refine_ls_shift/su_max 0.000
_refine_ls_shift/su_mean 0.000
_refine_ls_structure_factor_coef Fsqd
_refine_ls_weighting_details 'w=1/[\s^2^(Fo^2^)+(0.0073P)^2^+0.6054P] where P=(Fo^2^+2Fc^2^)/3'
_refine_ls_weighting_scheme calc
_refine_ls_wR_factor_gt 0.0413
_refine_ls_wR_factor_ref 0.0439
_reflns_Friedel_coverage 0.000
_reflns_Friedel_fraction_full .
_reflns_Friedel_fraction_max .
_reflns_number_gt 1556
_reflns_number_total 1810
_reflns_threshold_expression 'I > 2\s(I)'
_cod_data_source_file suppl_ncrs-2016-0205_suppl.cif
_cod_data_source_block NiBr2(cyclam)
_cod_depositor_comments
;
The following automatic conversions were performed:

data item '_exptl_absorpt_correction_type' value 'Multi-scan' was
changed to 'multi-scan' in accordance with the built-in table derived
from the CIF Core dictionary named 'cif_core.dic' version 2.4.5 last
updated on 2014-11-21.

Automatic conversion script
Id: cif_fix_values 8738 2021-04-28 16:35:53Z antanas 
;
_cod_original_sg_symbol_H-M 'P 21/c'
_cod_database_code 8106465
_shelx_space_group_comment
;
The symmetry employed for this shelxl refinement is uniquely defined
by the following loop, which should always be used as a source of
symmetry information in preference to the above space-group names.
They are only intended as comments.
;
_shelx_estimated_absorpt_t_min 0.389
_shelx_estimated_absorpt_t_max 0.726

loop_
_space_group_symop_operation_xyz
'x, y, z'
'-x, y+1/2, -z+1/2'
'-x, -y, -z'
'x, -y-1/2, z-1/2'

loop_
_atom_site_label
_atom_site_type_symbol
_atom_site_fract_x
_atom_site_fract_y
_atom_site_fract_z
_atom_site_U_iso_or_equiv
_atom_site_adp_type
_atom_site_occupancy
_atom_site_site_symmetry_order
_atom_site_calc_flag
_atom_site_refinement_flags_posn
_atom_site_refinement_flags_adp
_atom_site_refinement_flags_occupancy
_atom_site_disorder_assembly
_atom_site_disorder_group
Ni1 Ni 0.0000 0.5000 0.5000 0.01629(9) Uani 1 2 d S . P . .
Br1 Br -0.20782(3) 0.47376(2) 0.70838(3) 0.02400(7) Uani 1 1 d . . . . .
N1 N 0.0476(3) 0.65389(13) 0.5815(2) 0.0193(4) Uani 1 1 d . . . . .
H1 H -0.0316 0.6637 0.6561 0.023 Uiso 1 1 calc R U . . .
N2 N 0.2760(3) 0.46927(14) 0.67581(19) 0.0182(4) Uani 1 1 d . . . . .
H2 H 0.3790 0.4691 0.6199 0.022 Uiso 1 1 calc R U . . .
C1 C 0.2651(3) 0.66118(17) 0.6817(3) 0.0227(5) Uani 1 1 d . . . . .
H1A H 0.2878 0.7241 0.7511 0.027 Uiso 1 1 calc R U . . .
H1B H 0.3498 0.6672 0.6118 0.027 Uiso 1 1 calc R U . . .
C2 C 0.3221(3) 0.56225(18) 0.7850(2) 0.0230(4) Uani 1 1 d . . . . .
H2A H 0.4672 0.5635 0.8485 0.028 Uiso 1 1 calc R U . . .
H2B H 0.2440 0.5586 0.8601 0.028 Uiso 1 1 calc R U . . .
C3 C 0.2970(3) 0.36721(18) 0.7611(3) 0.0244(5) Uani 1 1 d . . . . .
H3A H 0.2071 0.3664 0.8271 0.029 Uiso 1 1 calc R U . . .
H3B H 0.4373 0.3594 0.8340 0.029 Uiso 1 1 calc R U . . .
C4 C 0.2440(3) 0.27415(17) 0.6430(3) 0.0258(5) Uani 1 1 d . . . . .
H4A H 0.3224 0.2812 0.5686 0.031 Uiso 1 1 calc R U . . .
H4B H 0.2882 0.2087 0.7048 0.031 Uiso 1 1 calc R U . . .
C5 C 0.0196(3) 0.26272(17) 0.5425(3) 0.0248(5) Uani 1 1 d . . . . .
H5A H -0.0026 0.1933 0.4895 0.030 Uiso 1 1 calc R U . . .
H5B H -0.0627 0.2661 0.6145 0.030 Uiso 1 1 calc R U . . .

loop_
_atom_site_aniso_label
_atom_site_aniso_U_11
_atom_site_aniso_U_22
_atom_site_aniso_U_33
_atom_site_aniso_U_23
_atom_site_aniso_U_13
_atom_site_aniso_U_12
Ni1 0.01310(18) 0.01615(19) 0.01856(18) -0.00043(13) 0.00371(14) -0.00082(14)
Br1 0.02010(11) 0.02775(13) 0.02748(11) 0.00196(9) 0.01234(9) 0.00064(9)
N1 0.0173(9) 0.0178(9) 0.0237(9) -0.0014(7) 0.0081(7) -0.0007(7)
N2 0.0145(8) 0.0209(9) 0.0197(8) -0.0007(7) 0.0062(7) 0.0001(7)
C1 0.0171(10) 0.0216(11) 0.0293(12) -0.0087(9) 0.0073(9) -0.0047(8)
C2 0.0174(10) 0.0277(12) 0.0208(10) -0.0056(9) 0.0023(8) -0.0021(9)
C3 0.0209(11) 0.0261(12) 0.0254(11) 0.0067(9) 0.0066(9) 0.0041(9)
C4 0.0227(12) 0.0194(11) 0.0357(12) 0.0063(9) 0.0100(10) 0.0057(9)
C5 0.0249(12) 0.0153(11) 0.0365(12) 0.0030(9) 0.0130(10) -0.0010(9)

loop_
_atom_type_symbol
_atom_type_description
_atom_type_scat_dispersion_real
_atom_type_scat_dispersion_imag
_atom_type_scat_source
C C 0.0033 0.0016 'International Tables Vol C Tables 4.2.6.8 and 6.1.1.4'
H H 0.0000 0.0000 'International Tables Vol C Tables 4.2.6.8 and 6.1.1.4'
Br Br -0.2901 2.4595 'International Tables Vol C Tables 4.2.6.8 and 6.1.1.4'
N N 0.0061 0.0033 'International Tables Vol C Tables 4.2.6.8 and 6.1.1.4'
Ni Ni 0.3393 1.1124 'International Tables Vol C Tables 4.2.6.8 and 6.1.1.4'

loop_
_geom_angle_atom_site_label_1
_geom_angle_atom_site_label_2
_geom_angle_atom_site_label_3
_geom_angle
_geom_angle_site_symmetry_1
_geom_angle_site_symmetry_3
N1 Ni1 N1 180.0 . 3_566
N1 Ni1 N2 85.13(7) . .
N1 Ni1 N2 94.87(7) 3_566 .
N1 Ni1 N2 94.87(7) . 3_566
N1 Ni1 N2 85.13(7) 3_566 3_566
N2 Ni1 N2 180.0 . 3_566
N1 Ni1 Br1 93.23(5) . 3_566
N1 Ni1 Br1 86.77(5) 3_566 3_566
N2 Ni1 Br1 87.22(5) . 3_566
N2 Ni1 Br1 92.78(5) 3_566 3_566
N1 Ni1 Br1 86.77(5) . .
N1 Ni1 Br1 93.23(5) 3_566 .
N2 Ni1 Br1 92.78(5) . .
N2 Ni1 Br1 87.22(5) 3_566 .
Br1 Ni1 Br1 180.0 3_566 .
C5 N1 C1 114.01(16) 3_566 .
C5 N1 Ni1 116.38(13) 3_566 .
C1 N1 Ni1 106.29(12) . .
C5 N1 H1 106.5 3_566 .
C1 N1 H1 106.5 . .
Ni1 N1 H1 106.5 . .
C3 N2 C2 113.83(16) . .
C3 N2 Ni1 117.06(13) . .
C2 N2 Ni1 106.40(12) . .
C3 N2 H2 106.3 . .
C2 N2 H2 106.3 . .
Ni1 N2 H2 106.3 . .
N1 C1 C2 108.51(17) . .
N1 C1 H1A 110.0 . .
C2 C1 H1A 110.0 . .
N1 C1 H1B 110.0 . .
C2 C1 H1B 110.0 . .
H1A C1 H1B 108.4 . .
N2 C2 C1 108.13(16) . .
N2 C2 H2A 110.1 . .
C1 C2 H2A 110.1 . .
N2 C2 H2B 110.1 . .
C1 C2 H2B 110.1 . .
H2A C2 H2B 108.4 . .
N2 C3 C4 111.72(17) . .
N2 C3 H3A 109.3 . .
C4 C3 H3A 109.3 . .
N2 C3 H3B 109.3 . .
C4 C3 H3B 109.3 . .
H3A C3 H3B 107.9 . .
C5 C4 C3 115.88(18) . .
C5 C4 H4A 108.3 . .
C3 C4 H4A 108.3 . .
C5 C4 H4B 108.3 . .
C3 C4 H4B 108.3 . .
H4A C4 H4B 107.4 . .
N1 C5 C4 111.95(17) 3_566 .
N1 C5 H5A 109.2 3_566 .
C4 C5 H5A 109.2 . .
N1 C5 H5B 109.2 3_566 .
C4 C5 H5B 109.2 . .
H5A C5 H5B 107.9 . .

loop_
_geom_bond_atom_site_label_1
_geom_bond_atom_site_label_2
_geom_bond_distance
_geom_bond_site_symmetry_2
Ni1 N1 2.0586(17) .
Ni1 N1 2.0586(17) 3_566
Ni1 N2 2.0648(16) .
Ni1 N2 2.0648(16) 3_566
Ni1 Br1 2.6898(2) 3_566
Ni1 Br1 2.6898(2) .
N1 C5 1.473(3) 3_566
N1 C1 1.482(3) .
N1 H1 0.9900 .
N2 C3 1.472(3) .
N2 C2 1.480(3) .
N2 H2 0.9900 .
C1 C2 1.516(3) .
C1 H1A 0.9800 .
C1 H1B 0.9800 .
C2 H2A 0.9800 .
C2 H2B 0.9800 .
C3 C4 1.527(3) .
C3 H3A 0.9800 .
C3 H3B 0.9800 .
C4 C5 1.526(3) .
C4 H4A 0.9800 .
C4 H4B 0.9800 .
C5 N1 1.473(3) 3_566
C5 H5A 0.9800 .
C5 H5B 0.9800 .

loop_
_geom_hbond_atom_site_label_D
_geom_hbond_atom_site_label_H
_geom_hbond_atom_site_label_A
_geom_hbond_distance_DH
_geom_hbond_distance_HA
_geom_hbond_distance_DA
_geom_hbond_angle_DHA
_geom_hbond_site_symmetry_A
N1 H1 Br1 0.99 2.80 3.2939(17) 111.6 .
N2 H2 Br1 0.99 2.72 3.5074(17) 136.6 1_655
N2 H2 Br1 0.99 2.81 3.3106(16) 111.6 3_566

loop_
_geom_torsion_atom_site_label_1
_geom_torsion_atom_site_label_2
_geom_torsion_atom_site_label_3
_geom_torsion_atom_site_label_4
_geom_torsion
_geom_torsion_site_symmetry_1
_geom_torsion_site_symmetry_2
_geom_torsion_site_symmetry_3
_geom_torsion_site_symmetry_4
C5 N1 C1 C2 -171.19(17) 3_566 . . .
Ni1 N1 C1 C2 -41.63(18) . . . .
C3 N2 C2 C1 -171.86(17) . . . .
Ni1 N2 C2 C1 -41.44(18) . . . .
N1 C1 C2 N2 56.9(2) . . . .
C2 N2 C3 C4 178.91(17) . . . .
Ni1 N2 C3 C4 54.0(2) . . . .
N2 C3 C4 C5 -70.2(2) . . . .
C3 C4 C5 N1 71.2(2) . . . 3_566
